data_7049575
loop_
_publ_author_name
'Weller, Stefan'
'Schlindwein, Simon H.'
'Feil, Christoph M.'
'Kelemen, Zsolt'
'Buzs\'aki, D\'aniel'
'Nyul\'aszi, L\'aszl\'o'
'Isenberg, Stefan'
'Pietschnig, Rudolf'
'Nieger, Martin'
'Gudat, Dietrich'

_publ_section_title
;
 Controllable access to P-functional [3]ferrocenophane and
 [4]ferrocenophane frameworks.
;
_journal_issue 18
_journal_name_full 'Dalton transactions (Cambridge, England : 2003)'
_journal_page_first 6236
_journal_page_last 6247
_journal_paper_doi 10.1039/c9dt00892f
_journal_volume 48
_journal_year 2019
_chemical_formula_moiety 'C16 H26 Br Fe N2 P Si2'
_chemical_formula_sum 'C16 H26 Br Fe N2 P Si2'
_chemical_formula_weight 469.30
_space_group_crystal_system orthorhombic
_space_group_IT_number 61
_space_group_name_Hall '-P 2ac 2ab'
_space_group_name_H-M_alt 'P b c a'
_symmetry_space_group_name_Hall '-P 2ac 2ab'
_symmetry_space_group_name_H-M 'P b c a'
_atom_sites_solution_hydrogens difmap
_atom_sites_solution_primary direct
_atom_sites_solution_secondary difmap
_audit_creation_method SHELXL-2014/7
_audit_update_record
;
2017-11-24 deposited with the CCDC.    2019-04-04 downloaded from the CCDC.
;
_cell_angle_alpha 90
_cell_angle_beta 90
_cell_angle_gamma 90
_cell_formula_units_Z 8
_cell_length_a 12.0271(8)
_cell_length_b 11.9819(9)
_cell_length_c 28.0180(19)
_cell_measurement_reflns_used 3844
_cell_measurement_temperature 110(2)
_cell_measurement_theta_max 27.5
_cell_measurement_theta_min 3.2
_cell_volume 4037.6(5)
_computing_cell_refinement 'Bruker ApexII Software Suite, 2008'
_computing_data_collection 'Bruker ApexII Software Suite, 2008'
_computing_data_reduction 'Bruker ApexII Software Suite, 2008'
_computing_molecular_graphics 'SHELXS plus XP (Sheldrick, 1991)'
_computing_publication_material 'SHELXL-2014/7 (Sheldrick, 2014)'
_computing_structure_refinement 'SHELXL-2014/7 (Sheldrick, 2014)'
_computing_structure_solution 'SHELXS-97 (Sheldrick, 1990)'
_diffrn_ambient_temperature 110(2)
_diffrn_measured_fraction_theta_full 0.999
_diffrn_measured_fraction_theta_max 0.995
_diffrn_measurement_device_type 'Bruke Kappa AlexII Duo'
_diffrn_measurement_method 'phi and omega scans'
_diffrn_radiation_type MoK\a
_diffrn_radiation_wavelength 0.71073
_diffrn_reflns_av_R_equivalents 0.0387
_diffrn_reflns_av_unetI/netI 0.0352
_diffrn_reflns_Laue_measured_fraction_full 0.999
_diffrn_reflns_Laue_measured_fraction_max 0.995
_diffrn_reflns_limit_h_max 17
_diffrn_reflns_limit_h_min -15
_diffrn_reflns_limit_k_max 17
_diffrn_reflns_limit_k_min -16
_diffrn_reflns_limit_l_max 39
_diffrn_reflns_limit_l_min -37
_diffrn_reflns_number 41645
_diffrn_reflns_point_group_measured_fraction_full 0.999
_diffrn_reflns_point_group_measured_fraction_max 0.995
_diffrn_reflns_theta_full 25.242
_diffrn_reflns_theta_max 30.604
_diffrn_reflns_theta_min 2.232
_diffrn_source 'fine-focus seasled tube'
_exptl_absorpt_coefficient_mu 2.924
_exptl_absorpt_correction_T_max 0.5176
_exptl_absorpt_correction_T_min 0.4011
_exptl_absorpt_correction_type numerical
_exptl_absorpt_process_details 'Blessing, 1995'
_exptl_crystal_colour yellow
_exptl_crystal_density_diffrn 1.544
_exptl_crystal_description blocks
_exptl_crystal_F_000 1920
_exptl_crystal_size_max 0.453
_exptl_crystal_size_mid 0.298
_exptl_crystal_size_min 0.268
_refine_diff_density_max 0.414
_refine_diff_density_min -0.352
_refine_diff_density_rms 0.084
_refine_ls_extinction_coef 0.00031(6)
_refine_ls_extinction_expression Fc^*^=kFc[1+0.001xFc^2^\l^3^/sin(2\q)]^-1/4^
_refine_ls_extinction_method 'SHELXL-2014/7 (Sheldrick 2014)'
_refine_ls_goodness_of_fit_ref 1.014
_refine_ls_hydrogen_treatment constr
_refine_ls_matrix_type full
_refine_ls_number_parameters 209
_refine_ls_number_reflns 6187
_refine_ls_number_restraints 0
_refine_ls_restrained_S_all 1.014
_refine_ls_R_factor_all 0.0500
_refine_ls_R_factor_gt 0.0313
_refine_ls_shift/su_max 0.002
_refine_ls_shift/su_mean 0.000
_refine_ls_structure_factor_coef Fsqd
_refine_ls_weighting_details 'w=1/[\s^2^(Fo^2^)+(0.0198P)^2^+3.6012P] where P=(Fo^2^+2Fc^2^)/3'
_refine_ls_weighting_scheme calc
_refine_ls_wR_factor_gt 0.0555
_refine_ls_wR_factor_ref 0.0596
_reflns_Friedel_coverage 0.000
_reflns_number_gt 4839
_reflns_number_total 6187
_reflns_threshold_expression 'I > 2\s(I)'
_cod_data_source_file c9dt00892f2.cif
_cod_data_source_block g148_mn
_cod_depositor_comments 'Adding full bibliography for 7049574--7049580.cif.'
_cod_database_code 7049575
_shelx_shelxl_version_number 2014/7
_shelx_space_group_comment
;
The symmetry employed for this shelxl refinement is uniquely defined
by the following loop, which should always be used as a source of
symmetry information in preference to the above space-group names.
They are only intended as comments.
;
_shelx_estimated_absorpt_t_min 0.351
_shelx_estimated_absorpt_t_max 0.508

loop_
_space_group_symop_operation_xyz
'x, y, z'
'-x+1/2, -y, z+1/2'
'-x, y+1/2, -z+1/2'
'x+1/2, -y+1/2, -z'
'-x, -y, -z'
'x-1/2, y, -z-1/2'
'x, -y-1/2, z-1/2'
'-x-1/2, y-1/2, z'

loop_
_atom_site_label
_atom_site_type_symbol
_atom_site_fract_x
_atom_site_fract_y
_atom_site_fract_z
_atom_site_U_iso_or_equiv
_atom_site_adp_type
_atom_site_occupancy
_atom_site_site_symmetry_order
_atom_site_calc_flag
_atom_site_refinement_flags_posn
_atom_site_refinement_flags_adp
Fe1 Fe 0.37321(2) 0.83503(2) 0.45689(2) 0.01057(6) Uani 1 1 d . .
C1 C 0.22126(13) 0.80038(16) 0.42908(7) 0.0149(4) Uani 1 1 d . .
H1 H 0.1892 0.7288 0.4242 0.018 Uiso 1 1 calc R U
C2 C 0.20851(14) 0.86801(16) 0.47038(7) 0.0162(4) Uani 1 1 d . .
H2 H 0.1672 0.8492 0.4981 0.019 Uiso 1 1 calc R U
C3 C 0.26828(14) 0.96862(16) 0.46293(7) 0.0156(4) Uani 1 1 d . .
H3 H 0.2741 1.0286 0.4849 0.019 Uiso 1 1 calc R U
C4 C 0.31815(14) 0.96431(15) 0.41675(7) 0.0142(4) Uani 1 1 d . .
H4 H 0.3616 1.0212 0.4023 0.017 Uiso 1 1 calc R U
C5 C 0.29084(13) 0.85922(15) 0.39628(6) 0.0119(3) Uani 1 1 d . .
N6 N 0.32408(11) 0.81777(12) 0.35036(5) 0.0116(3) Uani 1 1 d . .
Si61 Si 0.22623(4) 0.84781(4) 0.30414(2) 0.01324(10) Uani 1 1 d . .
C62 C 0.09443(15) 0.77277(18) 0.31722(7) 0.0214(4) Uani 1 1 d . .
H62A H 0.0401 0.7887 0.2921 0.032 Uiso 1 1 calc R U
H62B H 0.1087 0.6923 0.3185 0.032 Uiso 1 1 calc R U
H62C H 0.0650 0.7978 0.3480 0.032 Uiso 1 1 calc R U
C63 C 0.28814(16) 0.80406(17) 0.24651(7) 0.0187(4) Uani 1 1 d . .
H63A H 0.2358 0.8198 0.2206 0.028 Uiso 1 1 calc R U
H63B H 0.3573 0.8454 0.2411 0.028 Uiso 1 1 calc R U
H63C H 0.3041 0.7239 0.2474 0.028 Uiso 1 1 calc R U
C64 C 0.20128(16) 1.00024(17) 0.30412(7) 0.0215(4) Uani 1 1 d . .
H64A H 0.1477 1.0190 0.2790 0.032 Uiso 1 1 calc R U
H64B H 0.1715 1.0230 0.3352 0.032 Uiso 1 1 calc R U
H64C H 0.2714 1.0394 0.2981 0.032 Uiso 1 1 calc R U
P7 P 0.45115(4) 0.77618(4) 0.33429(2) 0.01245(9) Uani 1 1 d . .
Br71 Br 0.54765(2) 0.95269(2) 0.33131(2) 0.01962(5) Uani 1 1 d . .
N8 N 0.51096(11) 0.71554(12) 0.38133(5) 0.0111(3) Uani 1 1 d . .
Si81 Si 0.62186(4) 0.61973(4) 0.37079(2) 0.01317(10) Uani 1 1 d . .
C82 C 0.62108(16) 0.57675(17) 0.30725(7) 0.0197(4) Uani 1 1 d . .
H82A H 0.6820 0.5241 0.3015 0.030 Uiso 1 1 calc R U
H82B H 0.5500 0.5408 0.2997 0.030 Uiso 1 1 calc R U
H82C H 0.6308 0.6426 0.2869 0.030 Uiso 1 1 calc R U
C83 C 0.59981(18) 0.49518(17) 0.40888(7) 0.0247(4) Uani 1 1 d . .
H83A H 0.6601 0.4416 0.4035 0.037 Uiso 1 1 calc R U
H83B H 0.5991 0.5177 0.4425 0.037 Uiso 1 1 calc R U
H83C H 0.5285 0.4604 0.4007 0.037 Uiso 1 1 calc R U
C84 C 0.75401(15) 0.69010(18) 0.38689(7) 0.0228(4) Uani 1 1 d . .
H84A H 0.8163 0.6390 0.3814 0.034 Uiso 1 1 calc R U
H84B H 0.7634 0.7569 0.3671 0.034 Uiso 1 1 calc R U
H84C H 0.7521 0.7115 0.4206 0.034 Uiso 1 1 calc R U
C9 C 0.49981(13) 0.74819(14) 0.43046(6) 0.0107(3) Uani 1 1 d . .
C10 C 0.54152(13) 0.84703(15) 0.45266(6) 0.0128(3) Uani 1 1 d . .
H10 H 0.5839 0.9041 0.4377 0.015 Uiso 1 1 calc R U
C11 C 0.50785(14) 0.84422(16) 0.50148(7) 0.0155(4) Uani 1 1 d . .
H11 H 0.5226 0.9003 0.5246 0.019 Uiso 1 1 calc R U
C12 C 0.44873(14) 0.74375(16) 0.50973(6) 0.0160(4) Uani 1 1 d . .
H12 H 0.4176 0.7206 0.5393 0.019 Uiso 1 1 calc R U
C13 C 0.44424(14) 0.68373(15) 0.46613(6) 0.0140(3) Uani 1 1 d . .
H13 H 0.4102 0.6130 0.4615 0.017 Uiso 1 1 calc R U

loop_
_atom_site_aniso_label
_atom_site_aniso_U_11
_atom_site_aniso_U_22
_atom_site_aniso_U_33
_atom_site_aniso_U_23
_atom_site_aniso_U_13
_atom_site_aniso_U_12
Fe1 0.00880(10) 0.01157(12) 0.01133(12) -0.00034(10) 0.00037(9) 0.00122(9)
C1 0.0093(7) 0.0173(9) 0.0181(9) 0.0004(8) -0.0004(7) -0.0014(6)
C2 0.0103(7) 0.0223(10) 0.0159(9) -0.0011(8) 0.0019(7) 0.0025(7)
C3 0.0128(8) 0.0163(10) 0.0176(9) -0.0042(8) -0.0008(7) 0.0050(7)
C4 0.0127(7) 0.0120(9) 0.0178(9) 0.0011(7) -0.0011(7) 0.0031(7)
C5 0.0087(7) 0.0134(9) 0.0136(8) -0.0003(7) -0.0017(6) 0.0026(6)
N6 0.0108(6) 0.0127(8) 0.0114(7) -0.0007(6) -0.0011(5) 0.0019(5)
Si61 0.0123(2) 0.0135(3) 0.0139(2) 0.0000(2) -0.00310(18) 0.00148(18)
C62 0.0153(8) 0.0233(11) 0.0256(10) -0.0019(9) -0.0035(8) -0.0020(8)
C63 0.0210(9) 0.0198(10) 0.0152(9) 0.0011(8) -0.0040(7) 0.0026(7)
C64 0.0231(9) 0.0173(10) 0.0240(10) 0.0010(8) -0.0042(8) 0.0044(8)
P7 0.01206(18) 0.0137(2) 0.0116(2) -0.00004(18) 0.00011(17) 0.00254(17)
Br71 0.01749(8) 0.01622(10) 0.02514(10) 0.00469(8) 0.00501(8) -0.00243(7)
N8 0.0113(6) 0.0108(7) 0.0113(7) -0.0014(6) 0.0008(5) 0.0022(5)
Si81 0.0128(2) 0.0121(2) 0.0146(2) -0.0021(2) -0.00044(19) 0.00318(19)
C82 0.0206(9) 0.0187(10) 0.0197(9) -0.0069(8) 0.0007(8) 0.0033(8)
C83 0.0354(11) 0.0145(10) 0.0243(11) 0.0000(8) 0.0027(9) 0.0082(9)
C84 0.0135(8) 0.0289(12) 0.0259(10) -0.0071(9) -0.0013(8) 0.0012(8)
C9 0.0088(7) 0.0115(9) 0.0118(8) 0.0007(7) 0.0001(6) 0.0017(6)
C10 0.0091(7) 0.0134(9) 0.0160(8) -0.0008(7) -0.0008(7) 0.0011(6)
C11 0.0125(7) 0.0202(10) 0.0137(8) -0.0037(8) -0.0030(6) 0.0028(7)
C12 0.0157(8) 0.0193(10) 0.0131(9) 0.0025(7) 0.0014(7) 0.0051(7)
C13 0.0131(7) 0.0117(9) 0.0171(9) 0.0026(7) 0.0012(7) 0.0023(7)

loop_
_atom_type_symbol
_atom_type_description
_atom_type_scat_dispersion_real
_atom_type_scat_dispersion_imag
_atom_type_scat_source
C C 0.0033 0.0016 'International Tables Vol C Tables 4.2.6.8 and 6.1.1.4'
H H 0.0000 0.0000 'International Tables Vol C Tables 4.2.6.8 and 6.1.1.4'
N N 0.0061 0.0033 'International Tables Vol C Tables 4.2.6.8 and 6.1.1.4'
Si Si 0.0817 0.0704 'International Tables Vol C Tables 4.2.6.8 and 6.1.1.4'
P P 0.1023 0.0942 'International Tables Vol C Tables 4.2.6.8 and 6.1.1.4'
Fe Fe 0.3463 0.8444 'International Tables Vol C Tables 4.2.6.8 and 6.1.1.4'
Br Br -0.2901 2.4595 'International Tables Vol C Tables 4.2.6.8 and 6.1.1.4'

loop_
_geom_angle_atom_site_label_1
_geom_angle_atom_site_label_2
_geom_angle_atom_site_label_3
_geom_angle
C5 Fe1 C9 98.05(7)
C5 Fe1 C13 116.82(7)
C9 Fe1 C13 41.76(7)
C5 Fe1 C4 41.50(7)
C9 Fe1 C4 116.37(7)
C13 Fe1 C4 153.57(7)
C5 Fe1 C1 41.66(7)
C9 Fe1 C1 116.09(7)
C13 Fe1 C1 104.26(8)
C4 Fe1 C1 69.45(7)
C5 Fe1 C10 115.87(7)
C9 Fe1 C10 41.61(7)
C13 Fe1 C10 69.51(7)
C4 Fe1 C10 103.83(7)
C1 Fe1 C10 152.72(7)
C5 Fe1 C3 69.45(7)
C9 Fe1 C3 155.97(7)
C13 Fe1 C3 162.24(7)
C4 Fe1 C3 41.04(7)
C1 Fe1 C3 68.67(7)
C10 Fe1 C3 124.32(7)
C5 Fe1 C11 155.17(7)
C9 Fe1 C11 69.49(7)
C13 Fe1 C11 68.64(7)
C4 Fe1 C11 123.78(8)
C1 Fe1 C11 163.14(8)
C10 Fe1 C11 40.93(7)
C3 Fe1 C11 113.28(7)
C5 Fe1 C12 156.16(8)
C9 Fe1 C12 69.55(7)
C13 Fe1 C12 40.75(7)
C4 Fe1 C12 162.29(8)
C1 Fe1 C12 124.50(8)
C10 Fe1 C12 68.84(7)
C3 Fe1 C12 129.08(7)
C11 Fe1 C12 40.43(7)
C5 Fe1 C2 69.43(7)
C9 Fe1 C2 155.21(7)
C13 Fe1 C2 123.81(8)
C4 Fe1 C2 68.90(7)
C1 Fe1 C2 40.72(7)
C10 Fe1 C2 163.13(8)
C3 Fe1 C2 40.49(7)
C11 Fe1 C2 129.75(7)
C12 Fe1 C2 113.35(7)
C2 C1 C5 107.79(16)
C2 C1 Fe1 70.60(10)
C5 C1 Fe1 67.58(9)
C2 C1 H1 126.1
C5 C1 H1 126.1
Fe1 C1 H1 127.3
C3 C2 C1 108.05(16)
C3 C2 Fe1 69.39(10)
C1 C2 Fe1 68.68(10)
C3 C2 H2 126.0
C1 C2 H2 126.0
Fe1 C2 H2 127.5
C2 C3 C4 108.40(16)
C2 C3 Fe1 70.12(10)
C4 C3 Fe1 68.74(10)
C2 C3 H3 125.8
C4 C3 H3 125.8
Fe1 C3 H3 126.9
C5 C4 C3 107.49(16)
C5 C4 Fe1 67.81(10)
C3 C4 Fe1 70.23(10)
C5 C4 H4 126.3
C3 C4 H4 126.3
Fe1 C4 H4 127.3
C4 C5 C1 108.22(15)
C4 C5 N6 127.11(16)
C1 C5 N6 124.66(16)
C4 C5 Fe1 70.69(10)
C1 C5 Fe1 70.76(10)
N6 C5 Fe1 125.20(11)
C5 N6 P7 126.86(11)
C5 N6 Si61 113.35(11)
P7 N6 Si61 117.89(8)
N6 Si61 C64 107.81(8)
N6 Si61 C63 108.05(8)
C64 Si61 C63 110.11(9)
N6 Si61 C62 108.74(8)
C64 Si61 C62 109.82(9)
C63 Si61 C62 112.18(9)
Si61 C62 H62A 109.5
Si61 C62 H62B 109.5
H62A C62 H62B 109.5
Si61 C62 H62C 109.5
H62A C62 H62C 109.5
H62B C62 H62C 109.5
Si61 C63 H63A 109.5
Si61 C63 H63B 109.5
H63A C63 H63B 109.5
Si61 C63 H63C 109.5
H63A C63 H63C 109.5
H63B C63 H63C 109.5
Si61 C64 H64A 109.5
Si61 C64 H64B 109.5
H64A C64 H64B 109.5
Si61 C64 H64C 109.5
H64A C64 H64C 109.5
H64B C64 H64C 109.5
N8 P7 N6 108.16(7)
N8 P7 Br71 101.63(5)
N6 P7 Br71 100.84(6)
C9 N8 P7 126.72(12)
C9 N8 Si81 113.77(11)
P7 N8 Si81 118.16(8)
N8 Si81 C82 109.50(8)
N8 Si81 C83 108.41(8)
C82 Si81 C83 109.19(10)
N8 Si81 C84 107.93(8)
C82 Si81 C84 111.36(9)
C83 Si81 C84 110.40(10)
Si81 C82 H82A 109.5
Si81 C82 H82B 109.5
H82A C82 H82B 109.5
Si81 C82 H82C 109.5
H82A C82 H82C 109.5
H82B C82 H82C 109.5
Si81 C83 H83A 109.5
Si81 C83 H83B 109.5
H83A C83 H83B 109.5
Si81 C83 H83C 109.5
H83A C83 H83C 109.5
H83B C83 H83C 109.5
Si81 C84 H84A 109.5
Si81 C84 H84B 109.5
H84A C84 H84B 109.5
Si81 C84 H84C 109.5
H84A C84 H84C 109.5
H84B C84 H84C 109.5
C10 C9 C13 107.93(15)
C10 C9 N8 127.57(15)
C13 C9 N8 124.50(16)
C10 C9 Fe1 70.90(9)
C13 C9 Fe1 70.37(10)
N8 C9 Fe1 124.80(11)
C11 C10 C9 107.34(16)
C11 C10 Fe1 70.11(9)
C9 C10 Fe1 67.48(9)
C11 C10 H10 126.3
C9 C10 H10 126.3
Fe1 C10 H10 127.6
C12 C11 C10 108.59(16)
C12 C11 Fe1 69.95(10)
C10 C11 Fe1 68.96(10)
C12 C11 H11 125.7
C10 C11 H11 125.7
Fe1 C11 H11 127.0
C11 C12 C13 108.02(16)
C11 C12 Fe1 69.62(10)
C13 C12 Fe1 68.42(10)
C11 C12 H12 126.0
C13 C12 H12 126.0
Fe1 C12 H12 127.5
C12 C13 C9 108.08(16)
C12 C13 Fe1 70.83(10)
C9 C13 Fe1 67.87(10)
C12 C13 H13 126.0
C9 C13 H13 126.0
Fe1 C13 H13 126.9

loop_
_geom_bond_atom_site_label_1
_geom_bond_atom_site_label_2
_geom_bond_distance
Fe1 C5 1.9872(17)
Fe1 C9 1.9873(16)
Fe1 C13 2.0207(18)
Fe1 C4 2.0255(18)
Fe1 C1 2.0296(17)
Fe1 C10 2.0329(16)
Fe1 C3 2.0453(18)
Fe1 C11 2.0482(17)
Fe1 C12 2.0526(18)
Fe1 C2 2.0550(17)
C1 C2 1.421(3)
C1 C5 1.429(2)
C1 H1 0.9500
C2 C3 1.419(3)
C2 H2 0.9500
C3 C4 1.427(3)
C3 H3 0.9500
C4 C5 1.422(3)
C4 H4 0.9500
C5 N6 1.436(2)
N6 P7 1.6693(14)
N6 Si61 1.7865(15)
Si61 C64 1.851(2)
Si61 C63 1.854(2)
Si61 C62 1.8589(19)
C62 H62A 0.9800
C62 H62B 0.9800
C62 H62C 0.9800
C63 H63A 0.9800
C63 H63B 0.9800
C63 H63C 0.9800
C64 H64A 0.9800
C64 H64B 0.9800
C64 H64C 0.9800
P7 N8 1.6679(15)
P7 Br71 2.4139(5)
N8 C9 1.438(2)
N8 Si81 1.7845(15)
Si81 C82 1.8535(19)
Si81 C83 1.854(2)
Si81 C84 1.855(2)
C82 H82A 0.9800
C82 H82B 0.9800
C82 H82C 0.9800
C83 H83A 0.9800
C83 H83B 0.9800
C83 H83C 0.9800
C84 H84A 0.9800
C84 H84B 0.9800
C84 H84C 0.9800
C9 C10 1.429(2)
C9 C13 1.429(2)
C10 C11 1.427(2)
C10 H10 0.9500
C11 C12 1.417(3)
C11 H11 0.9500
C12 C13 1.418(3)
C12 H12 0.9500
C13 H13 0.9500

loop_
_geom_hbond_atom_site_label_D
_geom_hbond_atom_site_label_H
_geom_hbond_atom_site_label_A
_geom_hbond_distance_DH
_geom_hbond_distance_HA
_geom_hbond_distance_DA
_geom_hbond_angle_DHA
C4 H4 Br71 0.95 3.10 3.6564(18) 118.7
C10 H10 Br71 0.95 3.07 3.6288(18) 119.3

loop_
_geom_torsion_atom_site_label_1
_geom_torsion_atom_site_label_2
_geom_torsion_atom_site_label_3
_geom_torsion_atom_site_label_4
_geom_torsion
C5 Fe1 C1 C2 -119.72(16)
C9 Fe1 C1 C2 168.70(11)
C13 Fe1 C1 C2 125.79(11)
C4 Fe1 C1 C2 -81.15(12)
C10 Fe1 C1 C2 -161.37(15)
C3 Fe1 C1 C2 -37.07(11)
C11 Fe1 C1 C2 63.0(3)
C12 Fe1 C1 C2 86.48(13)
C9 Fe1 C1 C5 -71.58(12)
C13 Fe1 C1 C5 -114.49(11)
C4 Fe1 C1 C5 38.57(10)
C10 Fe1 C1 C5 -41.7(2)
C3 Fe1 C1 C5 82.64(11)
C11 Fe1 C1 C5 -177.3(2)
C12 Fe1 C1 C5 -153.80(10)
C2 Fe1 C1 C5 119.72(16)
C5 C1 C2 C3 0.9(2)
Fe1 C1 C2 C3 58.36(12)
C5 C1 C2 Fe1 -57.47(11)
C5 Fe1 C2 C3 -82.07(12)
C9 Fe1 C2 C3 -144.96(16)
C13 Fe1 C2 C3 168.74(11)
C4 Fe1 C2 C3 -37.52(11)
C1 Fe1 C2 C3 -120.14(16)
C10 Fe1 C2 C3 29.6(3)
C11 Fe1 C2 C3 79.49(14)
C12 Fe1 C2 C3 123.49(11)
C5 Fe1 C2 C1 38.07(11)
C9 Fe1 C2 C1 -24.8(2)
C13 Fe1 C2 C1 -71.12(13)
C4 Fe1 C2 C1 82.62(12)
C10 Fe1 C2 C1 149.7(2)
C3 Fe1 C2 C1 120.14(16)
C11 Fe1 C2 C1 -160.37(11)
C12 Fe1 C2 C1 -116.37(12)
C1 C2 C3 C4 0.3(2)
Fe1 C2 C3 C4 58.21(12)
C1 C2 C3 Fe1 -57.92(12)
C5 Fe1 C3 C2 82.02(11)
C9 Fe1 C3 C2 143.75(17)
C13 Fe1 C3 C2 -32.1(3)
C4 Fe1 C3 C2 120.06(15)
C1 Fe1 C3 C2 37.27(11)
C10 Fe1 C3 C2 -170.02(10)
C11 Fe1 C3 C2 -124.62(11)
C12 Fe1 C3 C2 -80.51(13)
C5 Fe1 C3 C4 -38.04(10)
C9 Fe1 C3 C4 23.7(2)
C13 Fe1 C3 C4 -152.2(2)
C1 Fe1 C3 C4 -82.79(11)
C10 Fe1 C3 C4 69.91(13)
C11 Fe1 C3 C4 115.32(11)
C12 Fe1 C3 C4 159.42(11)
C2 Fe1 C3 C4 -120.06(15)
C2 C3 C4 C5 -1.35(19)
Fe1 C3 C4 C5 57.71(11)
C2 C3 C4 Fe1 -59.07(12)
C9 Fe1 C4 C5 71.07(11)
C13 Fe1 C4 C5 41.9(2)
C1 Fe1 C4 C5 -38.71(10)
C10 Fe1 C4 C5 113.57(10)
C3 Fe1 C4 C5 -119.45(14)
C11 Fe1 C4 C5 153.08(10)
C12 Fe1 C4 C5 176.8(2)
C2 Fe1 C4 C5 -82.41(11)
C5 Fe1 C4 C3 119.45(15)
C9 Fe1 C4 C3 -169.48(10)
C13 Fe1 C4 C3 161.35(15)
C1 Fe1 C4 C3 80.74(11)
C10 Fe1 C4 C3 -126.98(11)
C11 Fe1 C4 C3 -87.46(12)
C12 Fe1 C4 C3 -63.8(3)
C2 Fe1 C4 C3 37.04(11)
C3 C4 C5 C1 1.90(19)
Fe1 C4 C5 C1 61.12(12)
C3 C4 C5 N6 -179.28(15)
Fe1 C4 C5 N6 -120.05(17)
C3 C4 C5 Fe1 -59.22(12)
C2 C1 C5 C4 -1.73(19)
Fe1 C1 C5 C4 -61.08(12)
C2 C1 C5 N6 179.41(15)
Fe1 C1 C5 N6 120.06(16)
C2 C1 C5 Fe1 59.35(12)
C9 Fe1 C5 C4 -121.14(10)
C13 Fe1 C5 C4 -160.55(10)
C1 Fe1 C5 C4 118.24(14)
C10 Fe1 C5 C4 -81.54(11)
C3 Fe1 C5 C4 37.63(10)
C11 Fe1 C5 C4 -63.6(2)
C12 Fe1 C5 C4 -177.56(15)
C2 Fe1 C5 C4 81.01(11)
C9 Fe1 C5 C1 120.62(11)
C13 Fe1 C5 C1 81.21(12)
C4 Fe1 C5 C1 -118.24(14)
C10 Fe1 C5 C1 160.21(10)
C3 Fe1 C5 C1 -80.62(11)
C11 Fe1 C5 C1 178.13(16)
C12 Fe1 C5 C1 64.2(2)
C2 Fe1 C5 C1 -37.23(11)
C9 Fe1 C5 N6 1.22(16)
C13 Fe1 C5 N6 -38.19(17)
C4 Fe1 C5 N6 122.36(19)
C1 Fe1 C5 N6 -119.4(2)
C10 Fe1 C5 N6 40.82(17)
C3 Fe1 C5 N6 159.99(17)
C11 Fe1 C5 N6 58.7(3)
C12 Fe1 C5 N6 -55.2(2)
C2 Fe1 C5 N6 -156.63(17)
C4 C5 N6 P7 71.7(2)
C1 C5 N6 P7 -109.65(17)
Fe1 C5 N6 P7 -19.8(2)
C4 C5 N6 Si61 -92.10(18)
C1 C5 N6 Si61 86.54(18)
Fe1 C5 N6 Si61 176.39(9)
C5 N6 Si61 C64 54.51(14)
P7 N6 Si61 C64 -110.87(11)
C5 N6 Si61 C63 173.50(12)
P7 N6 Si61 C63 8.11(12)
C5 N6 Si61 C62 -64.51(14)
P7 N6 Si61 C62 130.11(10)
C5 N6 P7 N8 34.81(17)
Si61 N6 P7 N8 -162.02(9)
C5 N6 P7 Br71 -71.38(15)
Si61 N6 P7 Br71 91.79(8)
N6 P7 N8 C9 -36.61(16)
Br71 P7 N8 C9 69.03(14)
N6 P7 N8 Si81 157.49(9)
Br71 P7 N8 Si81 -96.88(8)
C9 N8 Si81 C82 176.03(12)
P7 N8 Si81 C82 -16.29(12)
C9 N8 Si81 C83 57.00(14)
P7 N8 Si81 C83 -135.32(10)
C9 N8 Si81 C84 -62.60(14)
P7 N8 Si81 C84 105.09(11)
P7 N8 C9 C10 -68.7(2)
Si81 N8 C9 C10 97.69(18)
P7 N8 C9 C13 112.02(17)
Si81 N8 C9 C13 -81.55(17)
P7 N8 C9 Fe1 23.1(2)
Si81 N8 C9 Fe1 -170.48(9)
C5 Fe1 C9 C10 120.29(11)
C13 Fe1 C9 C10 -117.99(14)
C4 Fe1 C9 C10 81.02(12)
C1 Fe1 C9 C10 159.86(10)
C3 Fe1 C9 C10 63.9(2)
C11 Fe1 C9 C10 -37.48(10)
C12 Fe1 C9 C10 -80.77(11)
C2 Fe1 C9 C10 177.61(16)
C5 Fe1 C9 C13 -121.72(11)
C4 Fe1 C9 C13 -160.99(10)
C1 Fe1 C9 C13 -82.15(12)
C10 Fe1 C9 C13 117.99(14)
C3 Fe1 C9 C13 -178.11(16)
C11 Fe1 C9 C13 80.51(11)
C12 Fe1 C9 C13 37.22(10)
C2 Fe1 C9 C13 -64.4(2)
C5 Fe1 C9 N8 -2.75(15)
C13 Fe1 C9 N8 118.97(18)
C4 Fe1 C9 N8 -42.02(16)
C1 Fe1 C9 N8 36.82(17)
C10 Fe1 C9 N8 -123.04(19)
C3 Fe1 C9 N8 -59.1(2)
C11 Fe1 C9 N8 -160.52(16)
C12 Fe1 C9 N8 156.19(16)
C2 Fe1 C9 N8 54.6(3)
C13 C9 C10 C11 -1.96(18)
N8 C9 C10 C11 178.70(15)
Fe1 C9 C10 C11 58.99(11)
C13 C9 C10 Fe1 -60.94(11)
N8 C9 C10 Fe1 119.71(17)
C5 Fe1 C10 C11 168.62(11)
C9 Fe1 C10 C11 -119.54(15)
C13 Fe1 C10 C11 -80.65(12)
C4 Fe1 C10 C11 126.16(11)
C1 Fe1 C10 C11 -161.97(15)
C3 Fe1 C10 C11 86.74(13)
C12 Fe1 C10 C11 -36.91(11)
C2 Fe1 C10 C11 63.9(3)
C5 Fe1 C10 C9 -71.84(12)
C13 Fe1 C10 C9 38.89(10)
C4 Fe1 C10 C9 -114.30(11)
C1 Fe1 C10 C9 -42.4(2)
C3 Fe1 C10 C9 -153.72(10)
C11 Fe1 C10 C9 119.54(15)
C12 Fe1 C10 C9 82.63(11)
C2 Fe1 C10 C9 -176.5(2)
C9 C10 C11 C12 1.53(19)
Fe1 C10 C11 C12 58.87(12)
C9 C10 C11 Fe1 -57.35(11)
C5 Fe1 C11 C12 -145.27(16)
C9 Fe1 C11 C12 -82.18(11)
C13 Fe1 C11 C12 -37.32(10)
C4 Fe1 C11 C12 169.14(10)
C1 Fe1 C11 C12 30.4(3)
C10 Fe1 C11 C12 -120.27(15)
C3 Fe1 C11 C12 123.58(11)
C2 Fe1 C11 C12 79.55(13)
C5 Fe1 C11 C10 -25.0(2)
C9 Fe1 C11 C10 38.09(11)
C13 Fe1 C11 C10 82.95(11)
C4 Fe1 C11 C10 -70.59(13)
C1 Fe1 C11 C10 150.7(2)
C3 Fe1 C11 C10 -116.15(11)
C12 Fe1 C11 C10 120.27(15)
C2 Fe1 C11 C10 -160.18(11)
C10 C11 C12 C13 -0.5(2)
Fe1 C11 C12 C13 57.76(12)
C10 C11 C12 Fe1 -58.26(12)
C5 Fe1 C12 C11 143.71(16)
C9 Fe1 C12 C11 82.01(11)
C13 Fe1 C12 C11 120.12(15)
C4 Fe1 C12 C11 -31.0(3)
C1 Fe1 C12 C11 -169.73(10)
C10 Fe1 C12 C11 37.35(10)
C3 Fe1 C12 C11 -80.33(13)
C2 Fe1 C12 C11 -124.57(11)
C5 Fe1 C12 C13 23.6(2)
C9 Fe1 C12 C13 -38.11(10)
C4 Fe1 C12 C13 -151.1(2)
C1 Fe1 C12 C13 70.15(13)
C10 Fe1 C12 C13 -82.77(11)
C3 Fe1 C12 C13 159.55(11)
C11 Fe1 C12 C13 -120.12(15)
C2 Fe1 C12 C13 115.31(11)
C11 C12 C13 C9 -0.72(19)
Fe1 C12 C13 C9 57.78(12)
C11 C12 C13 Fe1 -58.50(12)
C10 C9 C13 C12 1.66(19)
N8 C9 C13 C12 -178.97(15)
Fe1 C9 C13 C12 -59.62(12)
C10 C9 C13 Fe1 61.28(11)
N8 C9 C13 Fe1 -119.35(16)
C5 Fe1 C13 C12 -169.56(10)
C9 Fe1 C13 C12 119.75(15)
C4 Fe1 C13 C12 160.72(15)
C1 Fe1 C13 C12 -126.89(11)
C10 Fe1 C13 C12 80.99(11)
C3 Fe1 C13 C12 -62.8(3)
C11 Fe1 C13 C12 37.04(11)
C2 Fe1 C13 C12 -87.33(12)
C5 Fe1 C13 C9 70.70(12)
C4 Fe1 C13 C9 41.0(2)
C1 Fe1 C13 C9 113.37(10)
C10 Fe1 C13 C9 -38.76(10)
C3 Fe1 C13 C9 177.5(2)
C11 Fe1 C13 C9 -82.71(11)
C12 Fe1 C13 C9 -119.75(15)
C2 Fe1 C13 C9 152.92(10)
